data_4100564
_journal_name_full 'Journal of the American Chemical Society'
_journal_year 2005
_chemical_formula_sum 'C21 H12.5 Cl N O3 S2'
_chemical_formula_weight 426.39
_space_group_IT_number 4
_symmetry_cell_setting monoclinic
_symmetry_space_group_name_Hall 'P 2yb'
_symmetry_space_group_name_H-M 'P 1 21 1'
_cell_angle_alpha 90.00
_cell_angle_beta 91.42(3)
_cell_angle_gamma 90.00
_cell_formula_units_Z 4
_cell_length_a 7.5875(15)
_cell_length_b 28.279(6)
_cell_length_c 10.105(2)
_cell_measurement_temperature 180(2)
_cell_volume 2167.6(7)
_diffrn_ambient_temperature 180(2)
_exptl_crystal_density_diffrn 1.307
_cod_depositor_comments
;
The following automatic conversions were performed:
'_symmetry_cell_setting' value 'Monoclinic' changed to 'monoclinic'
according to '/home/saulius/struct/CIF-dictionaries/cif_core.dic'
dictionary named 'cif_core.dic' version 2.4.1 from 2010-06-29.

Automatic conversion script
Id: cif_fix_enum 1527 2010-12-29 10:47:43Z saulius 
;
_cod_original_sg_symbol_H-M 'P 21'
_cod_original_formula_sum 'C21 H12.50 Cl N O3 S2'
_cod_database_code 4100564

loop_
_symmetry_equiv_pos_as_xyz
'x, y, z'
'-x, y+1/2, -z'

loop_
_atom_site_label
_atom_site_type_symbol
_atom_site_fract_x
_atom_site_fract_y
_atom_site_fract_z
_atom_site_U_iso_or_equiv
_atom_site_adp_type
_atom_site_occupancy
_atom_site_symmetry_multiplicity
_atom_site_calc_flag
_atom_site_refinement_flags
_atom_site_disorder_assembly
_atom_site_disorder_group
Cl1 Cl 0.46171(10) 0.39609(3) 1.13747(8) 0.0421(2) Uani 1 1 d . . .
Cl2 Cl 0.91750(9) -0.02552(3) 0.13971(7) 0.03467(19) Uani 1 1 d . . .
S1 S 0.48688(10) 0.30068(3) 0.95399(7) 0.03262(19) Uani 1 1 d . . .
S2 S 0.35820(10) 0.33041(3) 0.46227(7) 0.0374(2) Uani 1 1 d . . .
S3 S 0.94446(10) 0.06760(3) 0.33036(7) 0.03028(18) Uani 1 1 d . . .
S4 S 0.84791(9) 0.03581(3) 0.81780(7) 0.03397(19) Uani 1 1 d . . .
O1 O 0.1974(3) 0.28187(7) 0.7941(2) 0.0394(5) Uani 1 1 d . . .
O2 O 0.3393(3) 0.37862(9) 0.4978(2) 0.0633(7) Uani 1 1 d . . .
O3 O 0.5267(3) 0.31415(9) 0.4235(2) 0.0593(8) Uani 1 1 d . . .
O4 O 0.6643(3) 0.08261(7) 0.48496(19) 0.0404(5) Uani 1 1 d . . .
O5 O 1.0182(2) 0.05240(9) 0.8566(2) 0.0517(7) Uani 1 1 d . . .
O6 O 0.8284(3) -0.01277(7) 0.7826(2) 0.0519(6) Uani 1 1 d . . .
N1 N 0.2816(3) 0.29476(8) 0.5856(2) 0.0239(5) Uani 1 1 d . . .
N2 N 0.7625(3) 0.07077(8) 0.6937(2) 0.0260(5) Uani 1 1 d . . .
C1 C 0.6638(3) 0.37251(11) 1.0927(3) 0.0297(7) Uani 1 1 d . . .
C2 C 0.8130(4) 0.39643(11) 1.1368(3) 0.0330(7) Uani 1 1 d . . .
H2 H 0.8025 0.4238 1.1905 0.040 Uiso 1 1 calc R . .
C3 C 0.9759(4) 0.38040(12) 1.1024(3) 0.0360(8) Uani 1 1 d . . .
H3 H 1.0785 0.3971 1.1312 0.043 Uiso 1 1 calc R . .
C4 C 0.9922(4) 0.34046(12) 1.0269(3) 0.0388(8) Uani 1 1 d . . .
H4 H 1.1057 0.3294 1.0038 0.047 Uiso 1 1 calc R . .
C5 C 0.8428(4) 0.31624(11) 0.9847(3) 0.0350(8) Uani 1 1 d . . .
H5 H 0.8553 0.2881 0.9345 0.042 Uiso 1 1 calc R . .
C6 C 0.6748(4) 0.33218(11) 1.0139(3) 0.0296(7) Uani 1 1 d . . .
C7 C 0.4632(4) 0.32682(10) 0.7821(3) 0.0290(7) Uani 1 1 d . . .
C8 C 0.6277(4) 0.31685(11) 0.7095(3) 0.0326(7) Uani 1 1 d . . .
H8 H 0.6493 0.2852 0.6829 0.039 Uiso 1 1 calc R . .
C9 C 0.7449(4) 0.34925(12) 0.6800(3) 0.0392(8) Uani 1 1 d . . .
C10 C 0.8607(5) 0.38025(14) 0.6464(4) 0.0620(11) Uani 1 1 d . . .
C11 C 0.4193(4) 0.37942(11) 0.7953(3) 0.0379(8) Uani 1 1 d . . .
H11A H 0.5155 0.3955 0.8436 0.057 Uiso 1 1 calc R . .
H11B H 0.3098 0.3830 0.8436 0.057 Uiso 1 1 calc R . .
H11C H 0.4046 0.3934 0.7069 0.057 Uiso 1 1 calc R . .
C12 C 0.3044(4) 0.29996(10) 0.7232(3) 0.0283(7) Uani 1 1 d . . .
C13 C 0.1172(4) 0.27021(10) 0.5430(3) 0.0271(7) Uani 1 1 d . . .
H13 H 0.0133 0.2877 0.5773 0.033 Uiso 1 1 calc R . .
C14 C 0.1039(4) 0.21769(10) 0.5815(3) 0.0357(7) Uani 1 1 d . . .
H14A H 0.2175 0.2057 0.6184 0.043 Uiso 1 1 calc R . .
H14B H 0.0106 0.2125 0.6466 0.043 Uiso 1 1 calc R . .
C15 C 0.0567(4) 0.19414(11) 0.4481(3) 0.0419(8) Uani 1 1 d . . .
H15 H 0.0683 0.1589 0.4480 0.050 Uiso 1 1 calc R . .
C16 C -0.1265(4) 0.21244(13) 0.4039(3) 0.0529(10) Uani 1 1 d . . .
H16A H -0.2087 0.2122 0.4785 0.064 Uiso 1 1 calc R . .
H16B H -0.1768 0.1929 0.3308 0.064 Uiso 1 1 calc R . .
C17 C -0.0910(4) 0.26401(13) 0.3564(3) 0.0424(8) Uani 1 1 d . . .
H17A H -0.1154 0.2675 0.2603 0.051 Uiso 1 1 calc R . .
H17B H -0.1623 0.2872 0.4052 0.051 Uiso 1 1 calc R . .
C18 C 0.1070(3) 0.26936(10) 0.3903(3) 0.0289(7) Uani 1 1 d . . .
C19 C 0.1960(4) 0.31370(10) 0.3424(3) 0.0355(8) Uani 1 1 d . . .
H19A H 0.1083 0.3393 0.3302 0.043 Uiso 1 1 calc R . .
H19B H 0.2516 0.3077 0.2563 0.043 Uiso 1 1 calc R . .
C20 C 0.1798(4) 0.21975(11) 0.3529(3) 0.0355(8) Uani 1 1 d . . .
C21 C 0.1479(5) 0.20697(14) 0.2060(3) 0.0551(10) Uani 1 1 d . . .
H21A H 0.1872 0.1745 0.1904 0.083 Uiso 1 1 calc R . .
H21B H 0.2142 0.2287 0.1505 0.083 Uiso 1 1 calc R . .
H21C H 0.0218 0.2096 0.1837 0.083 Uiso 1 1 calc R . .
C22 C 0.3755(4) 0.21129(12) 0.3828(3) 0.0468(9) Uani 1 1 d . . .
H22A H 0.4051 0.2222 0.4727 0.070 Uiso 1 1 calc R . .
H22B H 0.4458 0.2288 0.3191 0.070 Uiso 1 1 calc R . .
H22C H 0.4013 0.1774 0.3758 0.070 Uiso 1 1 calc R . .
C23 C 1.1319(3) 0.03928(10) 0.2659(2) 0.0256(6) Uani 1 1 d . . .
C24 C 1.2990(4) 0.05731(11) 0.2941(3) 0.0311(7) Uani 1 1 d . . .
H24 H 1.3109 0.0848 0.3474 0.037 Uiso 1 1 calc R . .
C25 C 1.4474(4) 0.03614(11) 0.2463(3) 0.0346(7) Uani 1 1 d . . .
H25 H 1.5606 0.0489 0.2670 0.042 Uiso 1 1 calc R . .
C26 C 1.4316(4) -0.00362(11) 0.1686(3) 0.0343(8) Uani 1 1 d . . .
H26 H 1.5345 -0.0187 0.1375 0.041 Uiso 1 1 calc R . .
C27 C 1.2683(4) -0.02165(10) 0.1355(3) 0.0308(7) Uani 1 1 d . . .
H27 H 1.2575 -0.0486 0.0797 0.037 Uiso 1 1 calc R . .
C28 C 1.1195(3) -0.00008(10) 0.1846(3) 0.0259(7) Uani 1 1 d . . .
C29 C 0.9300(3) 0.03739(11) 0.4971(3) 0.0284(7) Uani 1 1 d . . .
C30 C 1.1027(4) 0.04385(12) 0.5696(3) 0.0353(8) Uani 1 1 d . . .
H30 H 1.1235 0.0729 0.6147 0.042 Uiso 1 1 calc R . .
C31 C 1.2271(4) 0.01147(13) 0.5741(3) 0.0419(8) Uani 1 1 d . . .
C32 C 1.3550(5) -0.01832(14) 0.5730(4) 0.0577(10) Uani 1 1 d . . .
C33 C 0.8766(4) -0.01446(10) 0.4765(3) 0.0387(8) Uani 1 1 d . . .
H33A H 0.8625 -0.0297 0.5627 0.058 Uiso 1 1 calc R . .
H33B H 0.9683 -0.0309 0.4277 0.058 Uiso 1 1 calc R . .
H33C H 0.7648 -0.0159 0.4259 0.058 Uiso 1 1 calc R . .
C34 C 0.7768(4) 0.06456(10) 0.5569(3) 0.0285(7) Uani 1 1 d . . .
C35 C 0.5979(3) 0.09498(10) 0.7341(3) 0.0281(7) Uani 1 1 d . . .
H35 H 0.4931 0.0768 0.7003 0.034 Uiso 1 1 calc R . .
C36 C 0.5799(4) 0.14713(11) 0.6926(3) 0.0381(8) Uani 1 1 d . . .
H36A H 0.6909 0.1594 0.6562 0.046 Uiso 1 1 calc R . .
H36B H 0.4829 0.1516 0.6265 0.046 Uiso 1 1 calc R . .
C37 C 0.5384(4) 0.17093(12) 0.8244(3) 0.0432(9) Uani 1 1 d . . .
H37 H 0.5477 0.2062 0.8228 0.052 Uiso 1 1 calc R . .
C38 C 0.3602(4) 0.15239(13) 0.8710(3) 0.0515(10) Uani 1 1 d . . .
H38A H 0.2718 0.1520 0.7973 0.062 Uiso 1 1 calc R . .
H38B H 0.3152 0.1721 0.9438 0.062 Uiso 1 1 calc R . .
C39 C 0.4014(4) 0.10160(13) 0.9198(3) 0.0405(8) Uani 1 1 d . . .
H39A H 0.3841 0.0985 1.0162 0.049 Uiso 1 1 calc R . .
H39B H 0.3276 0.0779 0.8722 0.049 Uiso 1 1 calc R . .
C40 C 0.5975(4) 0.09658(10) 0.8854(3) 0.0297(7) Uani 1 1 d . . .
C41 C 0.6890(4) 0.05256(11) 0.9368(3) 0.0343(8) Uani 1 1 d . . .
H41A H 0.6024 0.0268 0.9484 0.041 Uiso 1 1 calc R . .
H41B H 0.7480 0.0590 1.0234 0.041 Uiso 1 1 calc R . .
C42 C 0.6710(4) 0.14653(12) 0.9218(3) 0.0371(8) Uani 1 1 d . . .
C43 C 0.8637(4) 0.15604(12) 0.8906(3) 0.0501(9) Uani 1 1 d . . .
H43A H 0.9402 0.1396 0.9552 0.075 Uiso 1 1 calc R . .
H43B H 0.8866 0.1901 0.8950 0.075 Uiso 1 1 calc R . .
H43C H 0.8879 0.1445 0.8014 0.075 Uiso 1 1 calc R . .
C44 C 0.6468(4) 0.15998(13) 1.0677(3) 0.0532(10) Uani 1 1 d . . .
H44A H 0.7267 0.1410 1.1239 0.080 Uiso 1 1 calc R . .
H44B H 0.5246 0.1538 1.0920 0.080 Uiso 1 1 calc R . .
H44C H 0.6734 0.1936 1.0801 0.080 Uiso 1 1 calc R . .
H32A H 1.3848 -0.0432 0.6500 0.057(10) Uiso 1 1 d R . .
H32B H 1.4526 -0.0238 0.4827 0.083(11) Uiso 1 1 d R . .
H10B H 0.9930 0.3781 0.7003 0.25(3) Uiso 1 1 d R . .
H10A H 0.8441 0.3990 0.5384 0.131(17) Uiso 1 1 d R . .

loop_
_atom_site_aniso_label
_atom_site_aniso_U_11
_atom_site_aniso_U_22
_atom_site_aniso_U_33
_atom_site_aniso_U_23
_atom_site_aniso_U_13
_atom_site_aniso_U_12
Cl1 0.0312(4) 0.0520(6) 0.0432(5) -0.0156(4) 0.0026(3) 0.0022(4)
Cl2 0.0306(4) 0.0333(4) 0.0399(5) -0.0062(4) -0.0045(3) 0.0006(4)
S1 0.0384(4) 0.0306(4) 0.0287(4) -0.0012(4) -0.0022(3) -0.0038(4)
S2 0.0404(5) 0.0401(5) 0.0314(4) 0.0078(4) -0.0038(4) -0.0108(4)
S3 0.0358(4) 0.0267(4) 0.0285(4) -0.0016(3) 0.0022(3) 0.0041(3)
S4 0.0322(5) 0.0398(5) 0.0300(4) 0.0070(4) 0.0024(3) 0.0091(4)
O1 0.0411(13) 0.0497(15) 0.0279(12) -0.0086(10) 0.0066(10) -0.0137(11)
O2 0.107(2) 0.0336(15) 0.0483(16) 0.0084(11) -0.0137(14) -0.0153(14)
O3 0.0269(12) 0.113(2) 0.0383(13) 0.0130(13) 0.0032(10) -0.0057(13)
O4 0.0410(12) 0.0522(15) 0.0278(12) -0.0052(11) -0.0042(10) 0.0181(11)
O5 0.0246(11) 0.092(2) 0.0387(13) 0.0082(12) -0.0016(9) 0.0064(12)
O6 0.0808(17) 0.0316(14) 0.0436(14) 0.0089(11) 0.0076(12) 0.0176(12)
N1 0.0257(12) 0.0243(13) 0.0216(13) 0.0021(10) -0.0008(9) -0.0038(11)
N2 0.0274(12) 0.0268(14) 0.0238(13) 0.0028(11) 0.0027(10) 0.0021(11)
C1 0.0262(16) 0.0360(18) 0.0268(17) 0.0017(14) -0.0011(13) 0.0026(14)
C2 0.0340(18) 0.0372(19) 0.0277(17) -0.0025(14) -0.0038(13) -0.0052(15)
C3 0.0269(17) 0.047(2) 0.0335(18) 0.0069(16) -0.0080(13) -0.0018(15)
C4 0.0304(17) 0.053(2) 0.0325(19) 0.0036(16) 0.0017(14) 0.0087(16)
C5 0.0361(19) 0.038(2) 0.0309(17) 0.0013(14) -0.0038(14) 0.0104(15)
C6 0.0330(17) 0.0298(17) 0.0257(16) 0.0020(14) -0.0043(13) -0.0001(14)
C7 0.0340(17) 0.0266(17) 0.0262(15) -0.0049(13) -0.0041(13) -0.0046(14)
C8 0.0356(18) 0.0332(19) 0.0289(17) -0.0027(14) -0.0043(13) 0.0019(15)
C9 0.0370(19) 0.042(2) 0.0385(19) -0.0038(16) -0.0011(15) -0.0026(17)
C10 0.050(2) 0.046(2) 0.091(3) -0.006(2) 0.025(2) -0.0123(19)
C11 0.0430(19) 0.0306(19) 0.0397(19) -0.0032(15) -0.0079(15) 0.0009(15)
C12 0.0311(16) 0.0226(16) 0.0313(17) -0.0014(14) 0.0017(14) 0.0024(14)
C13 0.0254(16) 0.0317(18) 0.0242(15) -0.0016(13) 0.0004(12) -0.0022(13)
C14 0.0471(19) 0.0315(18) 0.0285(17) 0.0003(14) -0.0001(14) -0.0078(15)
C15 0.052(2) 0.037(2) 0.036(2) -0.0070(15) -0.0034(16) -0.0089(17)
C16 0.049(2) 0.073(3) 0.037(2) -0.0093(19) 0.0003(16) -0.030(2)
C17 0.0290(18) 0.068(3) 0.0298(18) -0.0012(18) -0.0067(14) -0.0014(17)
C18 0.0240(16) 0.0343(18) 0.0283(16) -0.0008(14) -0.0022(12) 0.0002(14)
C19 0.0371(18) 0.038(2) 0.0305(17) 0.0105(14) -0.0082(13) -0.0005(14)
C20 0.0395(19) 0.040(2) 0.0263(17) -0.0062(15) -0.0012(14) -0.0048(16)
C21 0.064(2) 0.065(3) 0.036(2) -0.0166(19) 0.0057(17) -0.004(2)
C22 0.047(2) 0.047(2) 0.047(2) -0.0031(17) 0.0052(16) 0.0128(17)
C23 0.0303(16) 0.0254(17) 0.0209(15) 0.0036(13) 0.0003(12) 0.0004(13)
C24 0.0373(18) 0.0316(19) 0.0243(16) -0.0003(13) -0.0009(13) -0.0101(14)
C25 0.0295(16) 0.041(2) 0.0334(17) 0.0099(16) 0.0009(13) -0.0082(16)
C26 0.0304(18) 0.0355(19) 0.0375(19) 0.0106(15) 0.0074(14) 0.0055(15)
C27 0.0350(18) 0.0258(17) 0.0320(18) -0.0005(14) 0.0077(13) 0.0015(15)
C28 0.0258(16) 0.0249(16) 0.0269(16) 0.0048(13) -0.0025(12) -0.0027(13)
C29 0.0287(15) 0.0304(17) 0.0261(15) -0.0018(14) 0.0022(12) 0.0059(14)
C30 0.0343(17) 0.046(2) 0.0262(17) 0.0006(15) 0.0048(13) 0.0049(16)
C31 0.0333(19) 0.060(2) 0.0326(19) 0.0124(17) 0.0080(14) 0.0001(18)
C32 0.045(2) 0.064(3) 0.064(3) 0.029(2) 0.0092(18) 0.021(2)
C33 0.049(2) 0.0301(19) 0.037(2) -0.0007(14) 0.0122(15) 0.0049(15)
C34 0.0312(16) 0.0258(17) 0.0286(17) -0.0041(14) 0.0005(13) 0.0009(14)
C35 0.0232(15) 0.0320(18) 0.0292(17) -0.0027(13) 0.0024(12) 0.0059(13)
C36 0.050(2) 0.0391(19) 0.0251(18) 0.0021(14) 0.0043(14) 0.0189(16)
C37 0.056(2) 0.035(2) 0.039(2) -0.0001(16) 0.0047(16) 0.0151(17)
C38 0.052(2) 0.072(3) 0.0303(19) 0.0002(18) 0.0021(16) 0.0370(19)
C39 0.0286(17) 0.063(2) 0.0305(19) 0.0033(16) 0.0068(14) 0.0088(17)
C40 0.0271(16) 0.0336(18) 0.0286(17) 0.0053(14) 0.0040(13) 0.0054(14)
C41 0.0293(16) 0.045(2) 0.0289(17) 0.0074(14) 0.0081(13) 0.0074(15)
C42 0.041(2) 0.043(2) 0.0281(18) -0.0059(15) 0.0034(14) 0.0030(16)
C43 0.055(2) 0.046(2) 0.050(2) -0.0131(18) 0.0028(17) -0.0145(18)
C44 0.060(2) 0.068(3) 0.031(2) -0.0145(18) -0.0043(17) 0.011(2)

loop_
_geom_bond_atom_site_label_1
_geom_bond_atom_site_label_2
_geom_bond_distance
_geom_bond_site_symmetry_2
_geom_bond_publ_flag
Cl1 C1 1.742(3) . ?
Cl2 C28 1.743(3) . ?
S1 C6 1.775(3) . ?
S1 C7 1.892(3) . ?
S2 O2 1.418(3) . ?
S2 O3 1.423(2) . ?
S2 N1 1.715(2) . ?
S2 C19 1.770(3) . ?
S3 C23 1.770(3) . ?
S3 C29 1.895(3) . ?
S4 O5 1.421(2) . ?
S4 O6 1.426(2) . ?
S4 N2 1.712(2) . ?
S4 C41 1.788(3) . ?
O1 C12 1.210(3) . ?
O4 C34 1.219(3) . ?
N1 C12 1.405(3) . ?
N1 C13 1.482(3) . ?
N2 C34 1.400(3) . ?
N2 C35 1.490(3) . ?
C1 C2 1.383(4) . ?
C1 C6 1.395(4) . ?
C2 C3 1.369(4) . ?
C3 C4 1.370(4) . ?
C4 C5 1.383(4) . ?
C5 C6 1.391(4) . ?
C7 C8 1.490(4) . ?
C7 C11 1.531(4) . ?
C7 C12 1.532(4) . ?
C8 C9 1.316(4) . ?
C9 C10 1.293(5) . ?
C13 C14 1.539(4) . ?
C13 C18 1.543(4) . ?
C14 C15 1.538(4) . ?
C15 C20 1.539(4) . ?
C15 C16 1.539(4) . ?
C16 C17 1.561(5) . ?
C17 C18 1.540(4) . ?
C18 C19 1.510(4) . ?
C18 C20 1.558(4) . ?
C20 C22 1.527(4) . ?
C20 C21 1.541(4) . ?
C23 C28 1.386(4) . ?
C23 C24 1.389(4) . ?
C24 C25 1.373(4) . ?
C25 C26 1.375(4) . ?
C26 C27 1.373(4) . ?
C27 C28 1.386(4) . ?
C29 C30 1.496(4) . ?
C29 C34 1.530(4) . ?
C29 C33 1.534(4) . ?
C30 C31 1.315(4) . ?
C31 C32 1.285(4) . ?
C35 C40 1.530(4) . ?
C35 C36 1.538(4) . ?
C36 C37 1.532(4) . ?
C37 C38 1.535(4) . ?
C37 C42 1.552(4) . ?
C38 C39 1.548(5) . ?
C39 C40 1.543(4) . ?
C40 C41 1.511(4) . ?
C40 C42 1.559(4) . ?
C42 C43 1.527(4) . ?
C42 C44 1.538(4) . ?

loop_
_cod_related_entry_id
_cod_related_entry_database
_cod_related_entry_code
1 ChemSpider 30659937
